data_4311247
loop_
_publ_author_name
'C. W. Liu'
'Hsien-Chung Haia'
'Chiu-Mine Hung'
'Bidyut Kumar Santra'
'Ben-Jie Liaw'
'Zhenyang Lin'
'Ju-Chun Wang'

_publ_section_title
;
 New Halide-Centered Discrete AgI8 Cubic Clusters Containing
 Diselenophosphate Ligands, {Ag8(X)[Se2P(OR)2]6}(PF6) (X = Cl, Br; R = Et,
 Pr,iPr): Syntheses, Structures, and DFT Calculations
;
_journal_name_full 'Inorganic Chemistry'
_journal_page_first 4464
_journal_page_last 4470
_journal_paper_doi 10.1021/ic049533p
_journal_volume 43
_journal_year 2004
_chemical_formula_sum 'C36 H84 Ag8 Cl F6 O12 P7 Se12'
_chemical_formula_weight 2885.75
_chemical_name_systematic
; 
 ? 
;
_space_group_IT_number 148
_symmetry_cell_setting trigonal
_symmetry_space_group_name_Hall '-R 3'
_symmetry_space_group_name_H-M 'R -3 :H'
_atom_sites_solution_hydrogens geom
_atom_sites_solution_primary direct
_atom_sites_solution_secondary difmap
_audit_creation_method SHELXL-97
_cell_angle_alpha 90.00
_cell_angle_beta 90.00
_cell_angle_gamma 120.00
_cell_formula_units_Z 3
_cell_length_a 22.053(2)
_cell_length_b 22.053(2)
_cell_length_c 14.150(3)
_cell_measurement_reflns_used 30
_cell_measurement_temperature 293(2)
_cell_measurement_theta_max 11.99
_cell_measurement_theta_min 4.87
_cell_volume 5959.7(15)
_computing_cell_refinement 'Bruker XSCANS'
_computing_data_collection 'Bruker XSCANS'
_computing_data_reduction 'Bruker SHELXTL'
_computing_molecular_graphics 'Bruker SHELXTL'
_computing_publication_material 'Bruker SHELXTL'
_computing_structure_refinement 'SHELXL-97 (Sheldrick, 1997)'
_computing_structure_solution 'SHELXS-97 (Sheldrick, 1990)'
_diffrn_ambient_temperature 293(2)
_diffrn_measured_fraction_theta_full 0.963
_diffrn_measured_fraction_theta_max 0.963
_diffrn_measurement_device_type 'Bruker P4'
_diffrn_measurement_method '\w scans'
_diffrn_radiation_monochromator graphite
_diffrn_radiation_source 'fine-focus sealed tube'
_diffrn_radiation_type MoK\a
_diffrn_radiation_wavelength 0.71073
_diffrn_reflns_av_R_equivalents 0.0882
_diffrn_reflns_av_sigmaI/netI 0.0557
_diffrn_reflns_limit_h_max 24
_diffrn_reflns_limit_h_min -1
_diffrn_reflns_limit_k_max 1
_diffrn_reflns_limit_k_min -26
_diffrn_reflns_limit_l_max 16
_diffrn_reflns_limit_l_min -1
_diffrn_reflns_number 2841
_diffrn_reflns_theta_full 25.01
_diffrn_reflns_theta_max 25.01
_diffrn_reflns_theta_min 1.79
_diffrn_standards_interval_count 297
_diffrn_standards_number 3
_exptl_absorpt_coefficient_mu 7.657
_exptl_absorpt_correction_T_max 0.9399
_exptl_absorpt_correction_T_min 0.5899
_exptl_absorpt_correction_type empirical
_exptl_crystal_colour colorless
_exptl_crystal_density_diffrn 2.412
_exptl_crystal_density_method 'not measured'
_exptl_crystal_description cubic
_exptl_crystal_F_000 4068
_exptl_crystal_size_max 0.40
_exptl_crystal_size_mid 0.38
_exptl_crystal_size_min 0.30
_refine_diff_density_max 0.475
_refine_diff_density_min -0.859
_refine_diff_density_rms 0.205
_refine_ls_extinction_method none
_refine_ls_goodness_of_fit_ref 1.019
_refine_ls_hydrogen_treatment mixed
_refine_ls_matrix_type full
_refine_ls_number_parameters 125
_refine_ls_number_reflns 2252
_refine_ls_number_restraints 0
_refine_ls_restrained_S_all 1.019
_refine_ls_R_factor_all 0.0879
_refine_ls_R_factor_gt 0.0521
_refine_ls_shift/su_max 0.001
_refine_ls_shift/su_mean 0.000
_refine_ls_structure_factor_coef Fsqd
_refine_ls_weighting_details 'calc w=1/[\s^2^(Fo^2^)+(0.0710P)^2^+19.6740P] where P=(Fo^2^+2Fc^2^)/3'
_refine_ls_weighting_scheme calc
_refine_ls_wR_factor_gt 0.1222
_refine_ls_wR_factor_ref 0.1416
_reflns_number_gt 1462
_reflns_number_total 2252
_reflns_threshold_expression >2sigma(I)
_cod_data_source_file ic049533psi20040409_102432_3.cif
_cod_data_source_block 2a
_cod_depositor_comments
;
The following automatic conversions were performed:
'_symmetry_cell_setting' value 'Trigonal' changed to 'trigonal' according
to '/home/saulius/struct/CIF-dictionaries/cif_core.dic' dictionary named
'cif_core.dic' version 2.4.1 from 2010-06-29.

Automatic conversion script
Id: cif_fix_enum 1527 2010-12-29 10:47:43Z saulius 
;
_cod_original_cell_volume 5959.6(14)
_cod_original_sg_symbol_H-M 'R -3'
_cod_database_code 4311247

loop_
_symmetry_equiv_pos_as_xyz
'x, y, z'
'-y, x-y, z'
'-x+y, -x, z'
'x+2/3, y+1/3, z+1/3'
'-y+2/3, x-y+1/3, z+1/3'
'-x+y+2/3, -x+1/3, z+1/3'
'x+1/3, y+2/3, z+2/3'
'-y+1/3, x-y+2/3, z+2/3'
'-x+y+1/3, -x+2/3, z+2/3'
'-x, -y, -z'
'y, -x+y, -z'
'x-y, x, -z'
'-x+2/3, -y+1/3, -z+1/3'
'y+2/3, -x+y+1/3, -z+1/3'
'x-y+2/3, x+1/3, -z+1/3'
'-x+1/3, -y+2/3, -z+2/3'
'y+1/3, -x+y+2/3, -z+2/3'
'x-y+1/3, x+2/3, -z+2/3'

loop_
_atom_site_label
_atom_site_type_symbol
_atom_site_fract_x
_atom_site_fract_y
_atom_site_fract_z
_atom_site_U_iso_or_equiv
_atom_site_adp_type
_atom_site_occupancy
_atom_site_symmetry_multiplicity
_atom_site_calc_flag
_atom_site_refinement_flags
_atom_site_disorder_assembly
_atom_site_disorder_group
Ag1 Ag 0.44085(4) 0.79940(4) 1.09996(6) 0.0845(3) Uani 1 1 d . . .
Ag2 Ag 0.3333 0.6667 0.95327(11) 0.0830(4) Uani 1 3 d S . .
Se1 Se 0.38203(5) 0.80120(5) 0.94158(7) 0.0772(3) Uani 1 1 d . . .
Se2 Se 0.43757(6) 0.87653(5) 1.23763(8) 0.0839(4) Uani 1 1 d . . .
Cl1 Cl 0.3333 0.6667 1.1667 0.0602(12) Uani 1 6 d S . .
P1 P 0.29670(17) 0.81897(15) 0.9774(2) 0.0845(8) Uani 1 1 d . . .
O1 O 0.2463(6) 0.7977(8) 0.8912(7) 0.175(6) Uani 1 1 d . . .
O2 O 0.3267(8) 0.8981(5) 0.9896(11) 0.188(6) Uani 1 1 d . . .
C1 C 0.2484(9) 0.7876(11) 0.8053(13) 0.167(7) Uani 1 1 d . . .
H1A H 0.2543 0.7469 0.8004 0.200 Uiso 1 1 calc R . .
H1B H 0.2918 0.8270 0.7826 0.200 Uiso 1 1 calc R . .
C2 C 0.1978(12) 0.7775(16) 0.7389(12) 0.223(13) Uani 1 1 d . . .
H2A H 0.1594 0.7306 0.7507 0.267 Uiso 1 1 calc R . .
H2B H 0.1812 0.8090 0.7579 0.267 Uiso 1 1 calc R . .
C3 C 0.2028(11) 0.7828(14) 0.6472(15) 0.208(10) Uani 1 1 d . . .
H3A H 0.1587 0.7732 0.6211 0.312 Uiso 1 1 calc R . .
H3B H 0.2152 0.7498 0.6229 0.312 Uiso 1 1 calc R . .
H3C H 0.2383 0.8294 0.6302 0.312 Uiso 1 1 calc R . .
C4 C 0.3796(17) 0.9517(12) 0.987(3) 0.35(2) Uani 1 1 d . . .
H4A H 0.3978 0.9539 0.9242 0.415 Uiso 1 1 calc R . .
H4B H 0.4106 0.9452 1.0295 0.415 Uiso 1 1 calc R . .
C5 C 0.393(2) 1.0197(13) 1.006(2) 0.266(18) Uani 1 1 d . . .
H5A H 0.4322 1.0508 0.9654 0.319 Uiso 1 1 calc R . .
H5B H 0.3529 1.0222 0.9838 0.319 Uiso 1 1 calc R . .
C6 C 0.406(2) 1.0435(17) 1.081(3) 0.33(2) Uani 1 1 d . . .
H6A H 0.4075 1.0877 1.0809 0.493 Uiso 1 1 calc R . .
H6B H 0.4508 1.0503 1.1006 0.493 Uiso 1 1 calc R . .
H6C H 0.3706 1.0122 1.1242 0.493 Uiso 1 1 calc R . .
P2 P 0.3333 0.6667 0.6667 0.0856(19) Uani 1 6 d S . .
F1 F 0.3457(5) 0.6167(6) 0.7282(8) 0.189(4) Uani 1 1 d . . .

loop_
_atom_site_aniso_label
_atom_site_aniso_U_11
_atom_site_aniso_U_22
_atom_site_aniso_U_33
_atom_site_aniso_U_23
_atom_site_aniso_U_13
_atom_site_aniso_U_12
Ag1 0.0780(5) 0.0777(5) 0.0952(6) 0.0046(4) 0.0012(4) 0.0371(4)
Ag2 0.0742(5) 0.0742(5) 0.1006(10) 0.000 0.000 0.0371(3)
Se1 0.0770(7) 0.0699(6) 0.0828(7) 0.0098(5) 0.0052(5) 0.0354(5)
Se2 0.0838(7) 0.0574(6) 0.1048(8) -0.0020(5) -0.0032(6) 0.0311(5)
Cl1 0.0533(17) 0.0533(17) 0.074(3) 0.000 0.000 0.0267(8)
P1 0.106(2) 0.0842(18) 0.0857(19) 0.0077(15) 0.0003(16) 0.0642(17)
O1 0.202(11) 0.365(18) 0.074(6) 0.005(8) 0.000(7) 0.229(13)
O2 0.224(13) 0.075(6) 0.286(15) 0.062(8) 0.119(12) 0.091(8)
C1 0.144(14) 0.24(2) 0.147(16) -0.069(15) -0.041(12) 0.118(15)
C2 0.28(3) 0.46(4) 0.078(10) -0.052(16) -0.051(13) 0.30(3)
C3 0.23(2) 0.31(3) 0.165(19) -0.044(18) -0.056(16) 0.19(2)
C4 0.32(4) 0.089(15) 0.64(7) -0.10(3) -0.13(4) 0.11(2)
C5 0.40(5) 0.115(19) 0.22(3) -0.005(18) -0.04(3) 0.08(2)
C6 0.43(6) 0.15(3) 0.27(4) 0.02(3) -0.01(4) 0.05(3)
P2 0.092(3) 0.092(3) 0.073(4) 0.000 0.000 0.0460(15)
F1 0.193(10) 0.192(10) 0.196(9) 0.085(8) -0.003(8) 0.107(8)

loop_
_atom_type_symbol
_atom_type_description
_atom_type_scat_dispersion_real
_atom_type_scat_dispersion_imag
_atom_type_scat_source
C C 0.0033 0.0016 'International Tables Vol C Tables 4.2.6.8 and 6.1.1.4'
H H 0.0000 0.0000 'International Tables Vol C Tables 4.2.6.8 and 6.1.1.4'
O O 0.0106 0.0060 'International Tables Vol C Tables 4.2.6.8 and 6.1.1.4'
F F 0.0171 0.0103 'International Tables Vol C Tables 4.2.6.8 and 6.1.1.4'
P P 0.1023 0.0942 'International Tables Vol C Tables 4.2.6.8 and 6.1.1.4'
Cl Cl 0.1484 0.1585 'International Tables Vol C Tables 4.2.6.8 and 6.1.1.4'
Se Se -0.0929 2.2259 'International Tables Vol C Tables 4.2.6.8 and 6.1.1.4'
Ag Ag -0.8971 1.1015 'International Tables Vol C Tables 4.2.6.8 and 6.1.1.4'

loop_
_geom_angle_atom_site_label_1
_geom_angle_atom_site_label_2
_geom_angle_atom_site_label_3
_geom_angle
_geom_angle_site_symmetry_1
_geom_angle_site_symmetry_3
_geom_angle_publ_flag
Se1 Ag1 Se2 118.63(5) . 14_457 ?
Se1 Ag1 Se2 117.18(5) . . ?
Se2 Ag1 Se2 118.39(4) 14_457 . ?
Se1 Ag1 Cl1 97.80(3) . . ?
Se2 Ag1 Cl1 98.22(4) 14_457 . ?
Se2 Ag1 Cl1 98.17(4) . . ?
Se1 Ag1 Ag1 140.48(4) . 14_457 ?
Se2 Ag1 Ag1 50.97(3) 14_457 14_457 ?
Se2 Ag1 Ag1 96.38(5) . 14_457 ?
Cl1 Ag1 Ag1 54.812(8) . 14_457 ?
Se1 Ag1 Ag1 95.09(4) . 15_557 ?
Se2 Ag1 Ag1 140.67(4) 14_457 15_557 ?
Se2 Ag1 Ag1 50.92(4) . 15_557 ?
Cl1 Ag1 Ag1 54.813(9) . 15_557 ?
Ag1 Ag1 Ag1 90.33(4) 14_457 15_557 ?
Se1 Ag2 Se1 119.602(9) . 2_665 ?
Se1 Ag2 Se1 119.602(9) . 3_565 ?
Se1 Ag2 Se1 119.602(9) 2_665 3_565 ?
P1 Se1 Ag1 106.65(9) . . ?
P1 Se1 Ag2 106.88(9) . . ?
Ag1 Se1 Ag2 81.53(4) . . ?
P1 Se2 Ag1 106.01(8) 14_457 15_557 ?
P1 Se2 Ag1 105.30(9) 14_457 . ?
Ag1 Se2 Ag1 78.11(4) 15_557 . ?
Ag1 Cl1 Ag1 180.0 14_457 2_665 ?
Ag1 Cl1 Ag1 109.626(17) 14_457 13_567 ?
Ag1 Cl1 Ag1 70.374(17) 2_665 13_567 ?
Ag1 Cl1 Ag1 70.375(17) 14_457 . ?
Ag1 Cl1 Ag1 109.625(17) 2_665 . ?
Ag1 Cl1 Ag1 180.0 13_567 . ?
Ag1 Cl1 Ag1 70.377(17) 14_457 3_565 ?
Ag1 Cl1 Ag1 109.625(17) 2_665 3_565 ?
Ag1 Cl1 Ag1 70.377(17) 13_567 3_565 ?
Ag1 Cl1 Ag1 109.625(17) . 3_565 ?
Ag1 Cl1 Ag1 109.623(17) 14_457 15_557 ?
Ag1 Cl1 Ag1 70.375(17) 2_665 15_557 ?
Ag1 Cl1 Ag1 109.622(17) 13_567 15_557 ?
Ag1 Cl1 Ag1 70.376(17) . 15_557 ?
Ag1 Cl1 Ag1 180.00(3) 3_565 15_557 ?
O2 P1 O1 105.5(9) . . ?
O2 P1 Se2 105.6(5) . 15_557 ?
O1 P1 Se2 103.8(5) . 15_557 ?
O2 P1 Se1 108.2(5) . . ?
O1 P1 Se1 108.5(4) . . ?
Se2 P1 Se1 123.88(13) 15_557 . ?
C1 O1 P1 137.3(11) . . ?
C4 O2 P1 141.9(17) . . ?
O1 C1 C2 126.2(16) . . ?
C3 C2 C1 129(2) . . ?
O2 C4 C5 130(3) . . ?
C6 C5 C4 122(4) . . ?
F1 P2 F1 90.9(7) 15_556 14_456 ?
F1 P2 F1 179.998(3) 15_556 3_565 ?
F1 P2 F1 89.1(7) 14_456 3_565 ?
F1 P2 F1 89.1(7) 15_556 2_665 ?
F1 P2 F1 180.0(7) 14_456 2_665 ?
F1 P2 F1 90.9(7) 3_565 2_665 ?
F1 P2 F1 89.1(7) 15_556 . ?
F1 P2 F1 89.1(7) 14_456 . ?
F1 P2 F1 90.9(7) 3_565 . ?
F1 P2 F1 90.9(7) 2_665 . ?
F1 P2 F1 90.9(7) 15_556 13_566 ?
F1 P2 F1 90.9(7) 14_456 13_566 ?
F1 P2 F1 89.1(7) 3_565 13_566 ?
F1 P2 F1 89.1(7) 2_665 13_566 ?
F1 P2 F1 179.997(3) . 13_566 ?

loop_
_geom_bond_atom_site_label_1
_geom_bond_atom_site_label_2
_geom_bond_distance
_geom_bond_site_symmetry_2
_geom_bond_publ_flag
Ag1 Se1 2.5996(14) . ?
Ag1 Se2 2.6085(13) 14_457 ?
Ag1 Se2 2.6106(14) . ?
Ag1 Cl1 2.8533(8) . ?
Ag1 Ag1 3.2884(12) 14_457 ?
Ag1 Ag1 3.2885(12) 15_557 ?
Ag2 Se1 2.6071(10) . ?
Ag2 Se1 2.6071(10) 2_665 ?
Ag2 Se1 2.6071(10) 3_565 ?
Se1 P1 2.165(3) . ?
Se2 P1 2.151(3) 14_457 ?
Se2 Ag1 2.6086(13) 15_557 ?
Cl1 Ag1 2.8532(8) 14_457 ?
Cl1 Ag1 2.8533(8) 2_665 ?
Cl1 Ag1 2.8533(8) 13_567 ?
Cl1 Ag1 2.8533(8) 3_565 ?
Cl1 Ag1 2.8534(8) 15_557 ?
P1 O2 1.536(11) . ?
P1 O1 1.557(11) . ?
P1 Se2 2.152(3) 15_557 ?
O1 C1 1.241(16) . ?
O2 C4 1.17(3) . ?
C1 C2 1.39(2) . ?
C2 C3 1.30(2) . ?
C4 C5 1.40(3) . ?
C5 C6 1.16(3) . ?
P2 F1 1.532(8) 15_556 ?
P2 F1 1.532(8) 14_456 ?
P2 F1 1.532(8) 3_565 ?
P2 F1 1.532(8) 2_665 ?
P2 F1 1.532(8) . ?
P2 F1 1.532(8) 13_566 ?
